data_1520826
loop_
_publ_author_name
'Baran, J.'
'Lis, T.'
'Drozd, M.'
'Ratajczak, H.'

_publ_section_title
;
 Structure, phase transition and vibrational spectra of the Na H5 (P O4)2
 and Na D5 (P O4)2 crystals
;
_journal_name_full 'Journal of Molecular Structure'
_journal_page_first 185
_journal_page_last 202
_journal_volume 516
_journal_year 2000
_chemical_formula_sum 'H5 Na O8 P2'
_chemical_name_systematic '(Na H2 P O4) (H3 P O4)'
_space_group_IT_number 14
_symmetry_space_group_name_Hall '-P 2ybc'
_symmetry_space_group_name_H-M 'P 1 21/c 1'
_cell_angle_alpha 90
_cell_angle_beta 90.58
_cell_angle_gamma 90
_cell_formula_units_Z 4
_cell_length_a 8.464
_cell_length_b 7.817
_cell_length_c 10.337
_cell_volume 683.893
_citation_journal_id_ASTM JMOSB4
_cod_data_source_file Baran_JMOSB4_2000_1575.cif
_cod_data_source_block H5Na1O8P2
_cod_original_cell_volume 683.8928
_cod_original_formula_sum 'H5 Na1 O8 P2'
_cod_database_code 1520826

loop_
_symmetry_equiv_pos_as_xyz
x,y,z
-x,y+1/2,-z+1/2
-x,-y,-z
x,-y-1/2,z-1/2

loop_
_atom_site_label
_atom_site_type_symbol
_atom_site_fract_x
_atom_site_fract_y
_atom_site_fract_z
_atom_site_occupancy
_atom_site_U_iso_or_equiv
H2 H+1 0.53 0.622 0.409 1 0.0
O3 O-2 0.61369 0.80456 0.64211 1 0.0
P1 P+5 0.46116 0.74188 0.56999 1 0.0
O5 O-2 0.0369 0.45188 0.80126 1 0.0
O7 O-2 0.76047 0.55583 0.75498 1 0.0
P2 P+5 0.91578 0.50555 0.69381 1 0.0
H5 H+1 0.919 0.349 0.54 1 0.0
O6 O-2 0.88551 0.34258 0.60904 1 0.0
O2 O-2 0.49857 0.71353 0.42421 1 0.0
H4 H+1 0.025 0.361 0.829 1 0.0
H1 H+1 0.32 0.956 0.627 1 0.0
O1 O-2 0.34956 0.89703 0.56043 1 0.0
Na1 Na+1 0.27913 0.91285 0.33671 1 0.0
O8 O-2 0.98783 0.64787 0.61587 1 0.0
H3 H+1 0.668 0.706 0.693 1 0.0
O4 O-2 0.3955 0.58686 0.63454 1 0.0
